data_7714501
loop_
_publ_author_name
'Hsu, Han-Fang'
'Liu, Guan-Lin'
'Su, Yu-Chia'
'Ko, Bao-Tsan'

_publ_section_title
;
 Bimetallic nickel complexes containing imidazole-based phenolate ligands
 as efficient catalysts for the copolymerization of carbon dioxide with
 epoxides.
;
_journal_issue 1
_journal_name_full 'Dalton transactions (Cambridge, England : 2003)'
_journal_page_first 299
_journal_page_last 314
_journal_paper_doi 10.1039/d3dt03084a
_journal_volume 53
_journal_year 2023
_chemical_formula_moiety 'C76 H66 N6 Ni2 O7'
_chemical_formula_sum 'C76 H66 N6 Ni2 O7'
_chemical_formula_weight 1292.76
_space_group_crystal_system triclinic
_space_group_IT_number 2
_space_group_name_Hall '-P 1'
_space_group_name_H-M_alt 'P -1'
_atom_sites_solution_hydrogens mixed
_atom_sites_solution_primary dual
_audit_creation_date 2023-07-28
_audit_creation_method
;
Olex2 1.2-ac3
(compiled 2017.08.10 svn.r3458 for OlexSys, GUI svn.r5381)
;
_audit_update_record
;
2023-09-06 deposited with the CCDC.	2023-11-17 downloaded from the CCDC.
;
_cell_angle_alpha 78.062(4)
_cell_angle_beta 78.226(4)
_cell_angle_gamma 73.085(5)
_cell_formula_units_Z 2
_cell_length_a 14.4235(18)
_cell_length_b 16.341(2)
_cell_length_c 17.149(2)
_cell_measurement_reflns_used 9864
_cell_measurement_temperature 150(2)
_cell_measurement_theta_max 26.36
_cell_measurement_theta_min 2.67
_cell_volume 3738.5(8)
_computing_cell_refinement 'SAINT V8.40A (?, 2016)'
_computing_data_reduction 'SAINT V8.40A (?, 2016)'
_computing_molecular_graphics 'Olex2 (Dolomanov et al., 2009)'
_computing_publication_material 'Olex2 (Dolomanov et al., 2009)'
_computing_structure_refinement 'ShelXL (Sheldrick, 2015)'
_computing_structure_solution 'ShelXT (Sheldrick, 2015)'
_diffrn_ambient_temperature 150.0
_diffrn_measured_fraction_theta_full 0.996
_diffrn_measured_fraction_theta_max 0.996
_diffrn_measurement_device_type 'Bruker APEX-II CCD'
_diffrn_measurement_method '\f and \w scans'
_diffrn_radiation_type MoK\a
_diffrn_radiation_wavelength 0.71076
_diffrn_reflns_av_R_equivalents 0.0345
_diffrn_reflns_av_unetI/netI 0.0301
_diffrn_reflns_Laue_measured_fraction_full 0.996
_diffrn_reflns_Laue_measured_fraction_max 0.996
_diffrn_reflns_limit_h_max 17
_diffrn_reflns_limit_h_min -16
_diffrn_reflns_limit_k_max 19
_diffrn_reflns_limit_k_min -19
_diffrn_reflns_limit_l_max 20
_diffrn_reflns_limit_l_min -20
_diffrn_reflns_number 50724
_diffrn_reflns_point_group_measured_fraction_full 0.996
_diffrn_reflns_point_group_measured_fraction_max 0.996
_diffrn_reflns_theta_full 25.000
_diffrn_reflns_theta_max 25.000
_diffrn_reflns_theta_min 2.540
_diffrn_standards_number 0
_exptl_absorpt_coefficient_mu 0.556
_exptl_absorpt_correction_T_max 0.7454
_exptl_absorpt_correction_T_min 0.6665
_exptl_absorpt_correction_type none
_exptl_absorpt_process_details
;
SADABS-2016/2 (Bruker,2016/2) was used for absorption correction.
wR2(int) was 0.0570 before and 0.0493 after correction.
The Ratio of minimum to maximum transmission is 0.8942.
The \l/2 correction factor is Not present.
;
_exptl_crystal_colour green
_exptl_crystal_colour_primary green
_exptl_crystal_density_diffrn 1.148
_exptl_crystal_description CUBE
_exptl_crystal_F_000 1352
_exptl_crystal_size_max 0.36
_exptl_crystal_size_mid 0.35
_exptl_crystal_size_min 0.33
_refine_diff_density_max 0.699
_refine_diff_density_min -0.445
_refine_diff_density_rms 0.057
_refine_ls_extinction_method none
_refine_ls_goodness_of_fit_ref 1.041
_refine_ls_hydrogen_treatment mixed
_refine_ls_matrix_type full
_refine_ls_number_parameters 832
_refine_ls_number_reflns 13112
_refine_ls_number_restraints 2
_refine_ls_restrained_S_all 1.044
_refine_ls_R_factor_all 0.0536
_refine_ls_R_factor_gt 0.0394
_refine_ls_shift/su_max 0.001
_refine_ls_shift/su_mean 0.000
_refine_ls_structure_factor_coef Fsqd
_refine_ls_weighting_details 'w=1/[\s^2^(Fo^2^)+(0.0538P)^2^+2.9704P] where P=(Fo^2^+2Fc^2^)/3'
_refine_ls_weighting_scheme calc
_refine_ls_wR_factor_gt 0.1022
_refine_ls_wR_factor_ref 0.1111
_reflns_Friedel_coverage 0.000
_reflns_number_gt 10612
_reflns_number_total 13112
_reflns_threshold_expression 'I > 2\s(I)'
_cod_data_source_file d3dt03084a2.cif
_cod_data_source_block hpmi_niba
_cod_depositor_comments 'Adding full bibliography for 7714500--7714509.cif.'
_cod_original_cell_volume 3738.6(9)
_cod_database_code 7714501
_shelx_shelxl_version_number 2018/3
_shelx_space_group_comment
;
The symmetry employed for this shelxl refinement is uniquely defined
by the following loop, which should always be used as a source of
symmetry information in preference to the above space-group names.
They are only intended as comments.
;
_shelx_estimated_absorpt_t_max 0.838
_shelx_estimated_absorpt_t_min 0.825
_olex2_refinement_description
;
1. Fixed Uiso
 At 1.2 times of:
  All C(H) groups, All C(H,H) groups
 At 1.5 times of:
  All C(H,H,H) groups
2. Rigid bond restraints
 Ni2, O6
 with sigma for 1-2 distances of 0.001 and sigma for 1-3 distances of 0.001
 Ni2, O7
 with sigma for 1-2 distances of 0.001 and sigma for 1-3 distances of 0.001
3.a Secondary CH2 refined with riding coordinates:
 C7(H7A,H7B), C8(H8A,H8B), C9(H9A,H9B), C10(H10A,H10B)
3.b Aromatic/amide H refined with riding coordinates:
 C3(H3), C5(H5), C14(H14), C16(H16), C19(H19), C20(H20), C21(H21), C22(H22),
 C23(H23), C26(H26), C27(H27), C28(H28), C29(H29), C30(H30), C32(H32), C33(H33),
  C34(H34), C35(H35), C36(H36), C45(H45), C46(H46), C47(H47), C48(H48),
 C49(H49), C52(H52), C53(H53), C54(H54), C55(H55), C56(H56), C58(H58), C59(H59),
  C60(H60), C61(H61), C62(H62), C65(H65), C66(H66), C67(H67), C68(H68),
 C69(H69), C72(H72), C73(H73), C74(H74), C75(H75), C76(H76)
3.c Idealised Me refined as rotating group:
 C38(H38A,H38B,H38C), C39(H39A,H39B,H39C), C40(H40A,H40B,H40C), C41(H41A,H41B,
 H41C)
;
_olex2_submission_special_instructions 'No special instructions were received'

loop_
_space_group_symop_operation_xyz
'x, y, z'
'-x, -y, -z'

loop_
_atom_site_label
_atom_site_type_symbol
_atom_site_fract_x
_atom_site_fract_y
_atom_site_fract_z
_atom_site_U_iso_or_equiv
_atom_site_adp_type
_atom_site_occupancy
_atom_site_site_symmetry_order
_atom_site_calc_flag
_atom_site_refinement_flags_posn
_atom_site_refinement_flags_adp
_atom_site_refinement_flags_occupancy
_atom_site_disorder_assembly
_atom_site_disorder_group
Ni1 Ni 0.16966(2) 0.51860(2) 0.27256(2) 0.02390(9) Uani 1 1 d . . . . .
Ni2 Ni 0.31270(2) 0.35494(2) 0.35395(2) 0.02189(8) Uani 1 1 d . U . . .
O1 O 0.29753(11) 0.42978(10) 0.24437(9) 0.0239(3) Uani 1 1 d . . . . .
O2 O 0.20550(11) 0.45777(10) 0.38418(9) 0.0237(3) Uani 1 1 d . . . . .
O3 O 0.13065(13) 0.55915(12) 0.15945(10) 0.0358(4) Uani 1 1 d . . . . .
O4 O 0.13311(18) 0.43072(16) 0.12854(14) 0.0588(6) Uani 1 1 d . . . . .
O5 O 0.08298(14) 0.43184(13) 0.28688(14) 0.0349(4) Uani 1 1 d . . . . .
H5A H 0.101(3) 0.420(2) 0.239(2) 0.056(11) Uiso 1 1 d . . . . .
H5B H 0.110(3) 0.387(3) 0.313(2) 0.069(13) Uiso 1 1 d . . . . .
O6 O 0.20211(13) 0.28540(11) 0.35888(11) 0.0346(4) Uani 1 1 d . U . . .
O7 O 0.25852(13) 0.28445(11) 0.46816(10) 0.0327(4) Uani 1 1 d . U . . .
N1 N 0.41281(14) 0.26146(12) 0.29224(11) 0.0236(4) Uani 1 1 d . . . . .
N2 N 0.48733(15) 0.21269(12) 0.17830(12) 0.0271(4) Uani 1 1 d . . . . .
N3 N 0.40631(14) 0.39120(12) 0.41536(11) 0.0232(4) Uani 1 1 d . . . . .
N4 N 0.41204(13) 0.37161(12) 0.54618(11) 0.0221(4) Uani 1 1 d . . . . .
N5 N 0.24803(14) 0.61409(12) 0.24585(11) 0.0242(4) Uani 1 1 d . . . . .
N6 N 0.05438(14) 0.61444(13) 0.32445(12) 0.0270(4) Uani 1 1 d . . . . .
C1 C 0.37664(16) 0.44323(14) 0.19390(13) 0.0220(5) Uani 1 1 d . . . . .
C2 C 0.45556(16) 0.37152(14) 0.17527(13) 0.0220(5) Uani 1 1 d . . . . .
C3 C 0.54040(17) 0.38289(15) 0.12319(13) 0.0243(5) Uani 1 1 d . . . . .
H3 H 0.591450 0.333397 0.110760 0.029 Uiso 1 1 calc R . . . .
C4 C 0.55201(17) 0.46471(15) 0.08912(13) 0.0250(5) Uani 1 1 d . . . . .
C5 C 0.47427(17) 0.53491(15) 0.10700(13) 0.0250(5) Uani 1 1 d . . . . .
H5 H 0.480722 0.591388 0.083671 0.030 Uiso 1 1 calc R . . . .
C6 C 0.38744(17) 0.52715(14) 0.15717(13) 0.0232(5) Uani 1 1 d . . . . .
C7 C 0.30680(18) 0.60926(14) 0.16491(14) 0.0274(5) Uani 1 1 d . . . . .
H7A H 0.336483 0.658955 0.149424 0.033 Uiso 1 1 calc R . . . .
H7B H 0.262150 0.615630 0.125941 0.033 Uiso 1 1 calc R . . . .
C8 C 0.16897(18) 0.69626(15) 0.24263(15) 0.0311(5) Uani 1 1 d . . . . .
H8A H 0.139244 0.706032 0.193206 0.037 Uiso 1 1 calc R . . . .
H8B H 0.197024 0.745366 0.240555 0.037 Uiso 1 1 calc R . . . .
C9 C 0.09085(18) 0.69205(15) 0.31631(15) 0.0308(5) Uani 1 1 d . . . . .
H9A H 0.118614 0.689899 0.365166 0.037 Uiso 1 1 calc R . . . .
H9B H 0.035735 0.744760 0.311323 0.037 Uiso 1 1 calc R . . . .
C10 C 0.02467(17) 0.57921(16) 0.41064(14) 0.0272(5) Uani 1 1 d . . . . .
H10A H 0.006193 0.524902 0.412766 0.033 Uiso 1 1 calc R . . . .
H10B H -0.034155 0.621213 0.433395 0.033 Uiso 1 1 calc R . . . .
C11 C 0.10302(17) 0.56096(15) 0.46257(14) 0.0241(5) Uani 1 1 d . . . . .
C12 C 0.19183(16) 0.49677(14) 0.44755(13) 0.0225(5) Uani 1 1 d . . . . .
C13 C 0.26257(16) 0.47869(14) 0.49919(13) 0.0218(5) Uani 1 1 d . . . . .
C14 C 0.24287(17) 0.52796(14) 0.56179(14) 0.0248(5) Uani 1 1 d . . . . .
H14 H 0.291560 0.517702 0.595066 0.030 Uiso 1 1 calc R . . . .
C15 C 0.15657(17) 0.59025(15) 0.57720(14) 0.0263(5) Uani 1 1 d . . . . .
C16 C 0.08682(17) 0.60578(15) 0.52660(14) 0.0269(5) Uani 1 1 d . . . . .
H16 H 0.026538 0.648239 0.536255 0.032 Uiso 1 1 calc R . . . .
C17 C 0.42911(17) 0.17161(14) 0.30544(14) 0.0256(5) Uani 1 1 d . . . . .
C18 C 0.40124(17) 0.11981(14) 0.38326(14) 0.0262(5) Uani 1 1 d . . . . .
C19 C 0.41919(18) 0.13537(15) 0.45459(15) 0.0281(5) Uani 1 1 d . . . . .
H19 H 0.447552 0.181371 0.453472 0.034 Uiso 1 1 calc R . . . .
C20 C 0.39630(19) 0.08472(16) 0.52733(15) 0.0339(6) Uani 1 1 d . . . . .
H20 H 0.408952 0.095988 0.575781 0.041 Uiso 1 1 calc R . . . .
C21 C 0.3548(2) 0.01744(16) 0.52942(16) 0.0353(6) Uani 1 1 d . . . . .
H21 H 0.339686 -0.017704 0.579297 0.042 Uiso 1 1 calc R . . . .
C22 C 0.3357(2) 0.00158(16) 0.45969(16) 0.0352(6) Uani 1 1 d . . . . .
H22 H 0.306621 -0.044147 0.461459 0.042 Uiso 1 1 calc R . . . .
C23 C 0.35859(19) 0.05207(15) 0.38646(16) 0.0321(6) Uani 1 1 d . . . . .
H23 H 0.345290 0.040650 0.338315 0.038 Uiso 1 1 calc R . . . .
C24 C 0.47511(19) 0.14085(15) 0.23496(14) 0.0282(5) Uani 1 1 d . . . . .
C25 C 0.5092(2) 0.05229(15) 0.21457(15) 0.0322(6) Uani 1 1 d . . . . .
C26 C 0.5786(2) -0.01029(16) 0.25539(16) 0.0380(6) Uani 1 1 d . . . . .
H26 H 0.603867 0.003833 0.296452 0.046 Uiso 1 1 calc R . . . .
C27 C 0.6111(2) -0.09364(18) 0.23606(19) 0.0498(8) Uani 1 1 d . . . . .
H27 H 0.658215 -0.136400 0.264322 0.060 Uiso 1 1 calc R . . . .
C28 C 0.5758(3) -0.11434(19) 0.1768(2) 0.0562(9) Uani 1 1 d . . . . .
H28 H 0.598187 -0.171400 0.163975 0.067 Uiso 1 1 calc R . . . .
C29 C 0.5076(3) -0.0524(2) 0.1354(2) 0.0573(9) Uani 1 1 d . . . . .
H29 H 0.484093 -0.066795 0.093485 0.069 Uiso 1 1 calc R . . . .
C30 C 0.4730(2) 0.03083(18) 0.15471(18) 0.0445(7) Uani 1 1 d . . . . .
H30 H 0.424779 0.072833 0.127010 0.053 Uiso 1 1 calc R . . . .
C31 C 0.5241(2) 0.20974(15) 0.09411(15) 0.0336(6) Uani 1 1 d . . . . .
C32 C 0.6208(2) 0.16827(18) 0.07107(18) 0.0473(7) Uani 1 1 d . . . . .
H32 H 0.663901 0.144079 0.109859 0.057 Uiso 1 1 calc R . . . .
C33 C 0.6543(3) 0.1625(2) -0.0107(2) 0.0674(11) Uani 1 1 d . . . . .
H33 H 0.720658 0.134025 -0.027880 0.081 Uiso 1 1 calc R . . . .
C34 C 0.5912(4) 0.1978(2) -0.0657(2) 0.0711(13) Uani 1 1 d . . . . .
H34 H 0.613963 0.193304 -0.121104 0.085 Uiso 1 1 calc R . . . .
C35 C 0.4959(4) 0.2394(2) -0.04196(19) 0.0619(11) Uani 1 1 d . . . . .
H35 H 0.453227 0.264347 -0.081023 0.074 Uiso 1 1 calc R . . . .
C36 C 0.4604(3) 0.24580(17) 0.03910(16) 0.0435(7) Uani 1 1 d . . . . .
H36 H 0.393940 0.274318 0.055906 0.052 Uiso 1 1 calc R . . . .
C37 C 0.44930(17) 0.28425(14) 0.21538(13) 0.0232(5) Uani 1 1 d . . . . .
C38 C 0.64645(18) 0.47774(17) 0.03824(15) 0.0313(5) Uani 1 1 d . . . . .
H38A H 0.631780 0.524410 -0.007164 0.047 Uiso 1 1 calc GR . . . .
H38B H 0.683973 0.424058 0.017702 0.047 Uiso 1 1 calc GR . . . .
H38C H 0.685039 0.493243 0.071098 0.047 Uiso 1 1 calc GR . . . .
C39 C 0.31269(17) 0.60978(15) 0.30417(15) 0.0270(5) Uani 1 1 d . . . . .
H39A H 0.273078 0.618130 0.357002 0.041 Uiso 1 1 calc GR . . . .
H39B H 0.347408 0.655328 0.285361 0.041 Uiso 1 1 calc GR . . . .
H39C H 0.360415 0.553039 0.308784 0.041 Uiso 1 1 calc GR . . . .
C40 C -0.03233(18) 0.63505(19) 0.28355(17) 0.0384(6) Uani 1 1 d . . . . .
H40A H -0.015126 0.657642 0.226480 0.058 Uiso 1 1 calc GR . . . .
H40B H -0.085432 0.678722 0.308970 0.058 Uiso 1 1 calc GR . . . .
H40C H -0.053927 0.582441 0.288075 0.058 Uiso 1 1 calc GR . . . .
C41 C 0.1375(2) 0.64074(18) 0.64574(16) 0.0363(6) Uani 1 1 d . . . . .
H41A H 0.183111 0.610462 0.684016 0.054 Uiso 1 1 calc GR . . . .
H41B H 0.069969 0.645913 0.673273 0.054 Uiso 1 1 calc GR . . . .
H41C H 0.147127 0.698641 0.624462 0.054 Uiso 1 1 calc GR . . . .
C42 C 0.35727(16) 0.41383(14) 0.48616(14) 0.0228(5) Uani 1 1 d . . . . .
C43 C 0.49693(16) 0.33549(14) 0.43064(14) 0.0241(5) Uani 1 1 d . . . . .
C44 C 0.57699(16) 0.30269(15) 0.36712(14) 0.0245(5) Uani 1 1 d . . . . .
C45 C 0.60667(18) 0.35945(16) 0.30024(14) 0.0284(5) Uani 1 1 d . . . . .
H45 H 0.570936 0.418617 0.292963 0.034 Uiso 1 1 calc R . . . .
C46 C 0.68773(19) 0.33028(18) 0.24440(16) 0.0357(6) Uani 1 1 d . . . . .
H46 H 0.707884 0.369871 0.199782 0.043 Uiso 1 1 calc R . . . .
C47 C 0.7392(2) 0.24472(19) 0.25295(17) 0.0404(6) Uani 1 1 d . . . . .
H47 H 0.794264 0.224944 0.214135 0.049 Uiso 1 1 calc R . . . .
C48 C 0.7101(2) 0.18718(18) 0.31882(18) 0.0414(7) Uani 1 1 d . . . . .
H48 H 0.745473 0.127878 0.324942 0.050 Uiso 1 1 calc R . . . .
C49 C 0.63020(19) 0.21567(16) 0.37535(16) 0.0333(6) Uani 1 1 d . . . . .
H49 H 0.611140 0.175851 0.420257 0.040 Uiso 1 1 calc R . . . .
C50 C 0.50115(16) 0.32262(14) 0.51128(14) 0.0234(5) Uani 1 1 d . . . . .
C51 C 0.58094(17) 0.26960(14) 0.55690(14) 0.0258(5) Uani 1 1 d . . . . .
C52 C 0.67637(18) 0.27738(16) 0.52832(16) 0.0306(5) Uani 1 1 d . . . . .
H52 H 0.688310 0.318562 0.482079 0.037 Uiso 1 1 calc R . . . .
C53 C 0.75368(19) 0.22555(18) 0.56685(18) 0.0384(6) Uani 1 1 d . . . . .
H53 H 0.818578 0.230241 0.546231 0.046 Uiso 1 1 calc R . . . .
C54 C 0.7364(2) 0.16679(17) 0.63553(18) 0.0413(7) Uani 1 1 d . . . . .
H54 H 0.789359 0.131530 0.662203 0.050 Uiso 1 1 calc R . . . .
C55 C 0.6421(2) 0.15956(17) 0.66514(17) 0.0379(6) Uani 1 1 d . . . . .
H55 H 0.630256 0.119945 0.712708 0.045 Uiso 1 1 calc R . . . .
C56 C 0.56431(18) 0.20995(15) 0.62571(15) 0.0290(5) Uani 1 1 d . . . . .
H56 H 0.499856 0.203722 0.645665 0.035 Uiso 1 1 calc R . . . .
C57 C 0.38186(16) 0.37042(14) 0.63180(13) 0.0227(5) Uani 1 1 d . . . . .
C58 C 0.30192(17) 0.33923(15) 0.66924(15) 0.0280(5) Uani 1 1 d . . . . .
H58 H 0.268677 0.316906 0.639456 0.034 Uiso 1 1 calc R . . . .
C59 C 0.27101(19) 0.34104(18) 0.75098(16) 0.0368(6) Uani 1 1 d . . . . .
H59 H 0.215737 0.320385 0.777620 0.044 Uiso 1 1 calc R . . . .
C60 C 0.3209(2) 0.37312(18) 0.79405(16) 0.0399(7) Uani 1 1 d . . . . .
H60 H 0.299194 0.374878 0.849976 0.048 Uiso 1 1 calc R . . . .
C61 C 0.4018(2) 0.40234(17) 0.75594(16) 0.0377(6) Uani 1 1 d . . . . .
H61 H 0.436288 0.423210 0.785857 0.045 Uiso 1 1 calc R . . . .
C62 C 0.43292(19) 0.40137(15) 0.67404(15) 0.0298(5) Uani 1 1 d . . . . .
H62 H 0.488449 0.421646 0.647396 0.036 Uiso 1 1 calc R . . . .
C63 C 0.1254(2) 0.5112(2) 0.11089(17) 0.0436(7) Uani 1 1 d . . . . .
C64 C 0.1102(2) 0.5556(2) 0.02746(17) 0.0477(8) Uani 1 1 d . . . . .
C65 C 0.0923(2) 0.6441(3) 0.00856(18) 0.0559(9) Uani 1 1 d . . . . .
H65 H 0.090948 0.677047 0.048535 0.067 Uiso 1 1 calc R . . . .
C66 C 0.0759(3) 0.6861(3) -0.0694(2) 0.0801(13) Uani 1 1 d . . . . .
H66 H 0.064503 0.747236 -0.082712 0.096 Uiso 1 1 calc R . . . .
C67 C 0.0766(3) 0.6373(4) -0.1264(2) 0.0808(14) Uani 1 1 d . . . . .
H67 H 0.063555 0.665505 -0.178816 0.097 Uiso 1 1 calc R . . . .
C68 C 0.0960(3) 0.5480(4) -0.1086(2) 0.0737(12) Uani 1 1 d . . . . .
H68 H 0.098702 0.514969 -0.148935 0.088 Uiso 1 1 calc R . . . .
C69 C 0.1113(2) 0.5072(3) -0.03131(19) 0.0607(10) Uani 1 1 d . . . . .
H69 H 0.122654 0.446051 -0.018146 0.073 Uiso 1 1 calc R . . . .
C70 C 0.20419(18) 0.26131(15) 0.43446(16) 0.0306(6) Uani 1 1 d . . . . .
C71 C 0.1421(2) 0.20246(16) 0.4805(2) 0.0432(7) Uani 1 1 d . . . . .
C72 C 0.0825(2) 0.17680(19) 0.4407(3) 0.0658(11) Uani 1 1 d . . . . .
H72 H 0.080023 0.197285 0.384932 0.079 Uiso 1 1 calc R . . . .
C73 C 0.0268(3) 0.1207(3) 0.4840(4) 0.102(2) Uani 1 1 d . . . . .
H73 H -0.014688 0.103206 0.457857 0.122 Uiso 1 1 calc R . . . .
C74 C 0.0317(4) 0.0905(3) 0.5644(5) 0.118(3) Uani 1 1 d . . . . .
H74 H -0.005878 0.051641 0.593205 0.142 Uiso 1 1 calc R . . . .
C75 C 0.0902(4) 0.1158(2) 0.6038(3) 0.0941(18) Uani 1 1 d . . . . .
H75 H 0.092543 0.094717 0.659455 0.113 Uiso 1 1 calc R . . . .
C76 C 0.1463(3) 0.17265(19) 0.5615(2) 0.0618(10) Uani 1 1 d . . . . .
H76 H 0.186766 0.190522 0.588310 0.074 Uiso 1 1 calc R . . . .

loop_
_atom_site_aniso_label
_atom_site_aniso_U_11
_atom_site_aniso_U_22
_atom_site_aniso_U_33
_atom_site_aniso_U_23
_atom_site_aniso_U_13
_atom_site_aniso_U_12
Ni1 0.02073(16) 0.02479(16) 0.02634(16) -0.00327(12) -0.00642(12) -0.00477(12)
Ni2 0.02329(16) 0.01811(15) 0.02416(16) -0.00324(11) -0.00300(12) -0.00568(11)
O1 0.0219(8) 0.0222(8) 0.0257(8) -0.0014(6) -0.0020(7) -0.0058(6)
O2 0.0251(8) 0.0197(8) 0.0258(8) -0.0037(6) -0.0064(7) -0.0034(6)
O3 0.0326(10) 0.0446(11) 0.0296(9) -0.0062(8) -0.0107(8) -0.0049(8)
O4 0.0704(16) 0.0604(15) 0.0569(14) -0.0153(11) -0.0152(12) -0.0265(12)
O5 0.0286(10) 0.0394(11) 0.0404(12) -0.0071(9) -0.0070(9) -0.0130(9)
O6 0.0353(10) 0.0252(9) 0.0457(11) -0.0096(8) -0.0031(8) -0.0107(7)
O7 0.0363(10) 0.0235(9) 0.0352(9) -0.0006(7) -0.0021(8) -0.0084(7)
N1 0.0261(10) 0.0180(9) 0.0264(10) -0.0031(8) -0.0024(8) -0.0067(8)
N2 0.0355(11) 0.0202(10) 0.0256(10) -0.0048(8) -0.0025(9) -0.0077(8)
N3 0.0221(10) 0.0175(9) 0.0282(10) -0.0024(8) -0.0049(8) -0.0027(8)
N4 0.0222(10) 0.0201(9) 0.0249(10) -0.0035(8) -0.0062(8) -0.0051(8)
N5 0.0262(10) 0.0196(9) 0.0250(10) -0.0019(8) -0.0043(8) -0.0038(8)
N6 0.0220(10) 0.0276(10) 0.0301(11) -0.0040(8) -0.0078(8) -0.0021(8)
C1 0.0240(12) 0.0227(11) 0.0222(11) -0.0022(9) -0.0073(9) -0.0087(9)
C2 0.0255(12) 0.0205(11) 0.0221(11) -0.0040(9) -0.0060(9) -0.0072(9)
C3 0.0282(12) 0.0241(12) 0.0227(11) -0.0076(9) -0.0065(10) -0.0057(10)
C4 0.0274(12) 0.0297(12) 0.0217(11) -0.0047(9) -0.0058(10) -0.0113(10)
C5 0.0324(13) 0.0233(12) 0.0229(11) -0.0014(9) -0.0071(10) -0.0125(10)
C6 0.0259(12) 0.0235(12) 0.0215(11) -0.0016(9) -0.0075(9) -0.0072(9)
C7 0.0320(13) 0.0193(11) 0.0280(12) 0.0020(9) -0.0055(10) -0.0057(10)
C8 0.0312(13) 0.0211(12) 0.0337(13) 0.0005(10) -0.0052(11) 0.0011(10)
C9 0.0302(13) 0.0227(12) 0.0340(13) -0.0004(10) -0.0060(11) -0.0005(10)
C10 0.0203(12) 0.0290(13) 0.0290(12) -0.0036(10) -0.0026(10) -0.0031(10)
C11 0.0216(11) 0.0231(11) 0.0261(12) -0.0012(9) -0.0016(9) -0.0065(9)
C12 0.0237(12) 0.0208(11) 0.0224(11) -0.0010(9) -0.0026(9) -0.0071(9)
C13 0.0234(11) 0.0177(11) 0.0226(11) -0.0004(9) -0.0037(9) -0.0045(9)
C14 0.0262(12) 0.0213(11) 0.0280(12) -0.0032(9) -0.0085(10) -0.0052(9)
C15 0.0272(12) 0.0228(12) 0.0275(12) -0.0040(9) -0.0028(10) -0.0052(10)
C16 0.0235(12) 0.0227(12) 0.0301(13) -0.0029(9) -0.0018(10) -0.0018(9)
C17 0.0294(13) 0.0196(11) 0.0290(12) -0.0033(9) -0.0057(10) -0.0077(10)
C18 0.0267(12) 0.0181(11) 0.0300(13) -0.0038(9) -0.0006(10) -0.0025(9)
C19 0.0280(13) 0.0200(11) 0.0346(13) -0.0038(10) -0.0023(10) -0.0058(10)
C20 0.0371(15) 0.0298(13) 0.0300(13) -0.0011(10) -0.0045(11) -0.0046(11)
C21 0.0397(15) 0.0244(13) 0.0340(14) 0.0009(10) 0.0024(12) -0.0059(11)
C22 0.0395(15) 0.0207(12) 0.0434(15) -0.0050(11) 0.0027(12) -0.0107(11)
C23 0.0362(14) 0.0231(12) 0.0369(14) -0.0072(10) -0.0031(11) -0.0077(10)
C24 0.0371(14) 0.0196(12) 0.0273(12) -0.0025(9) -0.0046(10) -0.0075(10)
C25 0.0431(15) 0.0208(12) 0.0299(13) -0.0050(10) 0.0041(11) -0.0096(11)
C26 0.0487(17) 0.0262(13) 0.0345(14) -0.0044(11) -0.0034(12) -0.0053(12)
C27 0.060(2) 0.0270(14) 0.0522(18) -0.0043(13) 0.0000(15) -0.0031(13)
C28 0.079(2) 0.0226(14) 0.061(2) -0.0145(14) 0.0068(18) -0.0098(15)
C29 0.096(3) 0.0361(17) 0.0500(18) -0.0155(14) -0.0084(18) -0.0279(18)
C30 0.063(2) 0.0273(14) 0.0471(17) -0.0071(12) -0.0124(15) -0.0142(13)
C31 0.0542(17) 0.0217(12) 0.0280(13) -0.0087(10) 0.0004(12) -0.0160(12)
C32 0.060(2) 0.0348(15) 0.0429(16) -0.0128(13) 0.0104(14) -0.0142(14)
C33 0.096(3) 0.0465(19) 0.059(2) -0.0293(17) 0.035(2) -0.034(2)
C34 0.143(4) 0.053(2) 0.0319(17) -0.0111(16) 0.013(2) -0.063(3)
C35 0.126(4) 0.0453(19) 0.0320(16) 0.0011(14) -0.018(2) -0.050(2)
C36 0.075(2) 0.0288(14) 0.0346(15) -0.0031(11) -0.0141(14) -0.0235(14)
C37 0.0257(12) 0.0200(11) 0.0246(12) -0.0042(9) -0.0049(9) -0.0058(9)
C38 0.0310(13) 0.0377(14) 0.0273(13) -0.0039(10) -0.0018(10) -0.0150(11)
C39 0.0272(12) 0.0222(12) 0.0335(13) -0.0043(10) -0.0068(10) -0.0078(10)
C40 0.0229(13) 0.0485(16) 0.0394(15) -0.0074(12) -0.0130(11) 0.0033(11)
C41 0.0316(14) 0.0390(15) 0.0388(15) -0.0170(12) -0.0063(12) -0.0017(11)
C42 0.0235(12) 0.0188(11) 0.0276(12) -0.0035(9) -0.0060(10) -0.0063(9)
C43 0.0212(11) 0.0177(11) 0.0329(13) -0.0033(9) -0.0038(10) -0.0051(9)
C44 0.0214(12) 0.0254(12) 0.0294(12) -0.0064(10) -0.0053(10) -0.0078(9)
C45 0.0273(13) 0.0286(13) 0.0302(13) -0.0026(10) -0.0086(10) -0.0074(10)
C46 0.0319(14) 0.0485(16) 0.0294(13) -0.0029(11) -0.0059(11) -0.0161(12)
C47 0.0279(14) 0.0543(18) 0.0404(15) -0.0192(13) 0.0033(12) -0.0104(13)
C48 0.0353(15) 0.0308(14) 0.0545(18) -0.0144(13) 0.0019(13) -0.0038(12)
C49 0.0309(14) 0.0250(13) 0.0398(15) -0.0059(11) 0.0024(11) -0.0055(10)
C50 0.0206(11) 0.0196(11) 0.0300(12) -0.0036(9) -0.0031(9) -0.0059(9)
C51 0.0259(12) 0.0198(11) 0.0319(13) -0.0068(9) -0.0075(10) -0.0023(9)
C52 0.0275(13) 0.0269(13) 0.0384(14) -0.0068(10) -0.0066(11) -0.0063(10)
C53 0.0248(13) 0.0403(15) 0.0533(17) -0.0169(13) -0.0104(12) -0.0036(11)
C54 0.0378(16) 0.0302(14) 0.0555(18) -0.0123(13) -0.0245(14) 0.0074(12)
C55 0.0469(17) 0.0255(13) 0.0388(15) -0.0031(11) -0.0159(13) -0.0007(12)
C56 0.0297(13) 0.0231(12) 0.0321(13) -0.0039(10) -0.0057(10) -0.0034(10)
C57 0.0234(12) 0.0168(11) 0.0259(12) -0.0034(9) -0.0074(9) 0.0002(9)
C58 0.0260(12) 0.0264(12) 0.0309(13) -0.0030(10) -0.0090(10) -0.0038(10)
C59 0.0298(14) 0.0401(15) 0.0333(14) 0.0024(11) -0.0051(11) -0.0037(11)
C60 0.0441(16) 0.0421(16) 0.0270(13) -0.0073(11) -0.0105(12) 0.0034(13)
C61 0.0447(16) 0.0360(15) 0.0356(14) -0.0091(11) -0.0191(13) -0.0044(12)
C62 0.0309(13) 0.0260(12) 0.0349(14) -0.0051(10) -0.0122(11) -0.0057(10)
C63 0.0321(15) 0.065(2) 0.0354(15) -0.0106(14) -0.0047(12) -0.0133(14)
C64 0.0273(14) 0.082(2) 0.0356(16) -0.0099(15) -0.0038(12) -0.0175(15)
C65 0.0407(17) 0.085(3) 0.0334(16) -0.0039(16) -0.0064(13) -0.0071(17)
C66 0.066(3) 0.121(4) 0.0379(19) 0.008(2) -0.0065(18) -0.016(2)
C67 0.061(2) 0.146(5) 0.0326(19) -0.002(2) -0.0111(17) -0.029(3)
C68 0.050(2) 0.145(4) 0.0384(19) -0.027(2) 0.0007(16) -0.039(2)
C69 0.0422(18) 0.113(3) 0.0398(17) -0.0241(18) 0.0002(14) -0.0356(19)
C70 0.0279(13) 0.0182(12) 0.0390(15) -0.0054(10) 0.0044(11) -0.0017(10)
C71 0.0292(14) 0.0161(12) 0.072(2) -0.0051(12) 0.0123(14) -0.0026(11)
C72 0.0350(17) 0.0289(16) 0.129(3) -0.0112(18) -0.0025(19) -0.0100(13)
C73 0.044(2) 0.040(2) 0.214(7) -0.025(3) 0.017(3) -0.0221(18)
C74 0.074(3) 0.034(2) 0.205(7) -0.012(3) 0.079(4) -0.023(2)
C75 0.091(3) 0.0341(19) 0.109(4) 0.001(2) 0.062(3) -0.004(2)
C76 0.066(2) 0.0275(15) 0.064(2) -0.0023(14) 0.0310(18) -0.0023(14)

loop_
_atom_type_symbol
_atom_type_description
_atom_type_scat_dispersion_real
_atom_type_scat_dispersion_imag
_atom_type_scat_source
C C 0.0033 0.0016 'International Tables Vol C Tables 4.2.6.8 and 6.1.1.4'
H H 0.0000 0.0000 'International Tables Vol C Tables 4.2.6.8 and 6.1.1.4'
N N 0.0061 0.0033 'International Tables Vol C Tables 4.2.6.8 and 6.1.1.4'
Ni Ni 0.3393 1.1124 'International Tables Vol C Tables 4.2.6.8 and 6.1.1.4'
O O 0.0106 0.0060 'International Tables Vol C Tables 4.2.6.8 and 6.1.1.4'

loop_
_geom_angle_atom_site_label_1
_geom_angle_atom_site_label_2
_geom_angle_atom_site_label_3
_geom_angle
_geom_angle_site_symmetry_1
_geom_angle_site_symmetry_3
_geom_angle_publ_flag
O1 Ni1 Ni2 39.73(4) . . ?
O1 Ni1 O2 77.36(6) . . ?
O1 Ni1 O3 98.66(7) . . ?
O1 Ni1 O5 94.26(7) . . ?
O1 Ni1 N5 88.67(7) . . ?
O1 Ni1 N6 165.70(7) . . ?
O2 Ni1 Ni2 38.96(4) . . ?
O2 Ni1 O5 85.92(8) . . ?
O2 Ni1 N5 101.04(7) . . ?
O2 Ni1 N6 91.52(7) . . ?
O3 Ni1 Ni2 134.72(5) . . ?
O3 Ni1 O2 170.12(7) . . ?
O3 Ni1 O5 85.36(8) . . ?
O3 Ni1 N5 87.81(7) . . ?
O3 Ni1 N6 93.70(7) . . ?
O5 Ni1 Ni2 82.29(6) . . ?
O5 Ni1 N5 172.91(8) . . ?
O5 Ni1 N6 93.86(8) . . ?
N5 Ni1 Ni2 103.97(5) . . ?
N5 Ni1 N6 84.64(8) . . ?
N6 Ni1 Ni2 130.39(5) . . ?
O1 Ni2 Ni1 39.58(4) . . ?
O1 Ni2 O6 98.05(7) . . ?
O1 Ni2 O7 153.65(7) . . ?
O1 Ni2 N1 86.80(7) . . ?
O1 Ni2 N3 112.05(7) . . ?
O1 Ni2 C70 127.28(8) . . ?
O2 Ni2 Ni1 40.30(4) . . ?
O2 Ni2 O1 78.53(6) . . ?
O2 Ni2 O6 89.42(6) . . ?
O2 Ni2 O7 86.31(6) . . ?
O2 Ni2 N1 164.56(7) . . ?
O2 Ni2 N3 88.83(7) . . ?
O2 Ni2 C70 87.70(7) . . ?
O6 Ni2 Ni1 86.92(5) . . ?
O6 Ni2 C70 30.52(8) . . ?
O7 Ni2 Ni1 119.04(5) . . ?
O7 Ni2 O6 60.04(7) . . ?
O7 Ni2 C70 29.52(7) . . ?
N1 Ni2 Ni1 124.33(5) . . ?
N1 Ni2 O6 87.91(7) . . ?
N1 Ni2 O7 105.40(7) . . ?
N1 Ni2 N3 101.23(7) . . ?
N1 Ni2 C70 97.57(7) . . ?
N3 Ni2 Ni1 110.93(5) . . ?
N3 Ni2 O6 148.83(7) . . ?
N3 Ni2 O7 88.79(7) . . ?
N3 Ni2 C70 118.31(8) . . ?
C70 Ni2 Ni1 104.87(6) . . ?
Ni1 O1 Ni2 100.69(7) . . ?
C1 O1 Ni1 127.51(14) . . ?
C1 O1 Ni2 119.61(13) . . ?
Ni2 O2 Ni1 100.75(7) . . ?
C12 O2 Ni1 125.03(13) . . ?
C12 O2 Ni2 128.21(14) . . ?
C63 O3 Ni1 126.83(19) . . ?
C70 O6 Ni2 88.95(15) . . ?
C70 O7 Ni2 90.60(15) . . ?
C17 N1 Ni2 130.72(15) . . ?
C37 N1 Ni2 119.00(15) . . ?
C37 N1 C17 106.92(18) . . ?
C24 N2 C31 124.09(19) . . ?
C37 N2 C24 107.85(19) . . ?
C37 N2 C31 127.74(19) . . ?
C42 N3 Ni2 109.93(14) . . ?
C42 N3 C43 106.68(19) . . ?
C43 N3 Ni2 121.31(14) . . ?
C42 N4 C50 108.27(18) . . ?
C42 N4 C57 127.21(19) . . ?
C50 N4 C57 124.31(18) . . ?
C7 N5 Ni1 108.55(14) . . ?
C7 N5 C8 108.87(17) . . ?
C7 N5 C39 109.21(18) . . ?
C8 N5 Ni1 102.99(14) . . ?
C39 N5 Ni1 115.85(14) . . ?
C39 N5 C8 111.06(18) . . ?
C9 N6 Ni1 107.58(14) . . ?
C9 N6 C10 112.13(18) . . ?
C10 N6 Ni1 108.52(14) . . ?
C40 N6 Ni1 110.53(15) . . ?
C40 N6 C9 110.79(19) . . ?
C40 N6 C10 107.29(19) . . ?
O1 C1 C2 119.37(19) . . ?
O1 C1 C6 123.4(2) . . ?
C2 C1 C6 117.2(2) . . ?
C1 C2 C37 118.8(2) . . ?
C3 C2 C1 121.2(2) . . ?
C3 C2 C37 120.0(2) . . ?
C4 C3 C2 121.6(2) . . ?
C3 C4 C38 121.9(2) . . ?
C5 C4 C3 117.1(2) . . ?
C5 C4 C38 120.9(2) . . ?
C4 C5 C6 123.6(2) . . ?
C1 C6 C7 123.6(2) . . ?
C5 C6 C1 119.2(2) . . ?
C5 C6 C7 117.0(2) . . ?
N5 C7 C6 115.38(18) . . ?
N5 C8 C9 110.12(19) . . ?
N6 C9 C8 110.4(2) . . ?
N6 C10 C11 114.08(19) . . ?
C12 C11 C10 120.2(2) . . ?
C16 C11 C10 119.7(2) . . ?
C16 C11 C12 120.1(2) . . ?
O2 C12 C11 117.98(19) . . ?
O2 C12 C13 123.0(2) . . ?
C13 C12 C11 119.0(2) . . ?
C12 C13 C42 121.8(2) . . ?
C14 C13 C12 118.2(2) . . ?
C14 C13 C42 119.9(2) . . ?
C15 C14 C13 123.3(2) . . ?
C14 C15 C16 117.6(2) . . ?
C14 C15 C41 121.7(2) . . ?
C16 C15 C41 120.7(2) . . ?
C11 C16 C15 121.8(2) . . ?
N1 C17 C18 124.5(2) . . ?
C24 C17 N1 108.9(2) . . ?
C24 C17 C18 126.6(2) . . ?
C19 C18 C17 120.8(2) . . ?
C19 C18 C23 118.6(2) . . ?
C23 C18 C17 120.6(2) . . ?
C20 C19 C18 120.8(2) . . ?
C19 C20 C21 119.9(2) . . ?
C22 C21 C20 120.1(2) . . ?
C21 C22 C23 120.3(2) . . ?
C22 C23 C18 120.3(2) . . ?
N2 C24 C25 121.8(2) . . ?
C17 C24 N2 106.3(2) . . ?
C17 C24 C25 131.9(2) . . ?
C26 C25 C24 119.9(2) . . ?
C30 C25 C24 120.7(2) . . ?
C30 C25 C26 119.4(2) . . ?
C25 C26 C27 120.0(3) . . ?
C28 C27 C26 120.4(3) . . ?
C27 C28 C29 120.0(3) . . ?
C28 C29 C30 120.4(3) . . ?
C25 C30 C29 119.7(3) . . ?
C32 C31 N2 119.4(2) . . ?
C36 C31 N2 118.8(3) . . ?
C36 C31 C32 121.8(3) . . ?
C31 C32 C33 118.7(3) . . ?
C34 C33 C32 119.9(4) . . ?
C35 C34 C33 120.7(3) . . ?
C34 C35 C36 120.7(3) . . ?
C31 C36 C35 118.3(3) . . ?
N1 C37 N2 110.09(19) . . ?
N1 C37 C2 126.8(2) . . ?
N2 C37 C2 123.0(2) . . ?
N3 C42 N4 109.58(19) . . ?
N3 C42 C13 126.6(2) . . ?
N4 C42 C13 123.7(2) . . ?
N3 C43 C44 123.9(2) . . ?
C50 C43 N3 109.5(2) . . ?
C50 C43 C44 126.4(2) . . ?
C45 C44 C43 120.5(2) . . ?
C45 C44 C49 118.3(2) . . ?
C49 C44 C43 121.1(2) . . ?
C46 C45 C44 120.6(2) . . ?
C47 C46 C45 120.6(3) . . ?
C46 C47 C48 119.5(2) . . ?
C49 C48 C47 120.4(3) . . ?
C48 C49 C44 120.6(2) . . ?
N4 C50 C51 124.1(2) . . ?
C43 C50 N4 105.92(19) . . ?
C43 C50 C51 130.0(2) . . ?
C52 C51 C50 118.9(2) . . ?
C56 C51 C50 122.0(2) . . ?
C56 C51 C52 119.1(2) . . ?
C53 C52 C51 120.5(2) . . ?
C52 C53 C54 120.0(3) . . ?
C55 C54 C53 120.0(2) . . ?
C54 C55 C56 120.4(3) . . ?
C55 C56 C51 120.0(2) . . ?
C58 C57 N4 119.0(2) . . ?
C58 C57 C62 121.8(2) . . ?
C62 C57 N4 119.2(2) . . ?
C57 C58 C59 118.8(2) . . ?
C58 C59 C60 120.0(3) . . ?
C61 C60 C59 120.3(2) . . ?
C60 C61 C62 120.2(2) . . ?
C57 C62 C61 118.9(2) . . ?
O3 C63 C64 116.0(3) . . ?
O4 C63 O3 124.9(3) . . ?
O4 C63 C64 119.1(3) . . ?
C65 C64 C63 120.4(3) . . ?
C65 C64 C69 119.7(3) . . ?
C69 C64 C63 119.9(3) . . ?
C64 C65 C66 120.5(4) . . ?
C67 C66 C65 119.0(5) . . ?
C66 C67 C68 121.1(4) . . ?
C67 C68 C69 119.4(4) . . ?
C68 C69 C64 120.3(4) . . ?
O6 C70 Ni2 60.53(12) . . ?
O6 C70 C71 118.5(2) . . ?
O7 C70 Ni2 59.87(13) . . ?
O7 C70 O6 120.4(2) . . ?
O7 C70 C71 121.0(2) . . ?
C71 C70 Ni2 177.57(18) . . ?
C72 C71 C70 119.7(3) . . ?
C76 C71 C70 119.6(3) . . ?
C76 C71 C72 120.7(3) . . ?
C73 C72 C71 119.0(5) . . ?
C74 C73 C72 120.2(5) . . ?
C75 C74 C73 120.9(4) . . ?
C74 C75 C76 119.8(5) . . ?
C71 C76 C75 119.4(4) . . ?

loop_
_geom_bond_atom_site_label_1
_geom_bond_atom_site_label_2
_geom_bond_distance
_geom_bond_site_symmetry_2
_geom_bond_publ_flag
Ni1 Ni2 3.1269(5) . ?
Ni1 O1 2.0275(16) . ?
Ni1 O2 2.0584(15) . ?
Ni1 O3 2.0531(17) . ?
Ni1 O5 2.0966(19) . ?
Ni1 N5 2.1075(19) . ?
Ni1 N6 2.113(2) . ?
Ni2 O1 2.0339(15) . ?
Ni2 O2 2.0011(15) . ?
Ni2 O6 2.1915(17) . ?
Ni2 O7 2.1769(17) . ?
Ni2 N1 2.0737(19) . ?
Ni2 N3 2.1417(19) . ?
Ni2 C70 2.517(2) . ?
O1 C1 1.328(3) . ?
O2 C12 1.324(3) . ?
O3 C63 1.283(3) . ?
O4 C63 1.263(4) . ?
O6 C70 1.278(3) . ?
O7 C70 1.240(3) . ?
N1 C17 1.395(3) . ?
N1 C37 1.334(3) . ?
N2 C24 1.390(3) . ?
N2 C31 1.439(3) . ?
N2 C37 1.366(3) . ?
N3 C42 1.339(3) . ?
N3 C43 1.398(3) . ?
N4 C42 1.371(3) . ?
N4 C50 1.392(3) . ?
N4 C57 1.442(3) . ?
N5 C7 1.476(3) . ?
N5 C8 1.487(3) . ?
N5 C39 1.479(3) . ?
N6 C9 1.480(3) . ?
N6 C10 1.494(3) . ?
N6 C40 1.478(3) . ?
C1 C2 1.415(3) . ?
C1 C6 1.424(3) . ?
C2 C3 1.396(3) . ?
C2 C37 1.469(3) . ?
C3 C4 1.387(3) . ?
C4 C5 1.387(3) . ?
C4 C38 1.506(3) . ?
C5 C6 1.390(3) . ?
C6 C7 1.508(3) . ?
C8 C9 1.516(3) . ?
C10 C11 1.505(3) . ?
C11 C12 1.415(3) . ?
C11 C16 1.388(3) . ?
C12 C13 1.413(3) . ?
C13 C14 1.408(3) . ?
C13 C42 1.473(3) . ?
C14 C15 1.377(3) . ?
C15 C16 1.395(3) . ?
C15 C41 1.508(3) . ?
C17 C18 1.473(3) . ?
C17 C24 1.373(3) . ?
C18 C19 1.387(3) . ?
C18 C23 1.402(3) . ?
C19 C20 1.383(3) . ?
C20 C21 1.388(4) . ?
C21 C22 1.371(4) . ?
C22 C23 1.388(4) . ?
C24 C25 1.478(3) . ?
C25 C26 1.390(4) . ?
C25 C30 1.387(4) . ?
C26 C27 1.392(4) . ?
C27 C28 1.364(5) . ?
C28 C29 1.380(5) . ?
C29 C30 1.391(4) . ?
C31 C32 1.377(4) . ?
C31 C36 1.375(4) . ?
C32 C33 1.400(4) . ?
C33 C34 1.369(6) . ?
C34 C35 1.364(6) . ?
C35 C36 1.394(4) . ?
C43 C44 1.475(3) . ?
C43 C50 1.366(3) . ?
C44 C45 1.396(3) . ?
C44 C49 1.399(3) . ?
C45 C46 1.385(4) . ?
C46 C47 1.372(4) . ?
C47 C48 1.390(4) . ?
C48 C49 1.380(4) . ?
C50 C51 1.481(3) . ?
C51 C52 1.397(3) . ?
C51 C56 1.395(3) . ?
C52 C53 1.385(4) . ?
C53 C54 1.387(4) . ?
C54 C55 1.382(4) . ?
C55 C56 1.391(3) . ?
C57 C58 1.381(3) . ?
C57 C62 1.381(3) . ?
C58 C59 1.385(4) . ?
C59 C60 1.391(4) . ?
C60 C61 1.378(4) . ?
C61 C62 1.386(4) . ?
C63 C64 1.493(4) . ?
C64 C65 1.372(5) . ?
C64 C69 1.400(4) . ?
C65 C66 1.403(5) . ?
C66 C67 1.381(6) . ?
C67 C68 1.383(6) . ?
C68 C69 1.385(5) . ?
C70 C71 1.500(4) . ?
C71 C72 1.396(5) . ?
C71 C76 1.380(5) . ?
C72 C73 1.394(5) . ?
C73 C74 1.374(8) . ?
C74 C75 1.373(8) . ?
C75 C76 1.402(5) . ?
